data_7018641
loop_
_publ_author_name
'Dean, Rebecca K.'
'Fowler, Candace I.'
'Hasan, Kamrul'
'Kerman, Kagan'
'Kwong, Philip'
'Trudel, Simon'
'Leznoff, Daniel B.'
'Kraatz, Heinz-Bernard'
'Dawe, Louise N.'
'Kozak, Christopher M.'

_publ_section_title
;
 Magnetic, electrochemical and spectroscopic properties of iron(iii)
 amine-bis(phenolate) halide complexes.
;
_journal_issue 16
_journal_name_full 'Dalton transactions (Cambridge, England : 2003)'
_journal_page_first 4806
_journal_page_last 4816
_journal_paper_doi 10.1039/c2dt12242a
_journal_volume 41
_journal_year 2012
_chemical_formula_sum 'C27 H39 Br Fe N O3'
_chemical_formula_weight 561.35
_chemical_name_systematic
;
?
;
_space_group_IT_number 14
_symmetry_cell_setting monoclinic
_symmetry_Int_Tables_number 14
_symmetry_space_group_name_Hall '-P 2ybc'
_symmetry_space_group_name_H-M 'P 1 21/c 1'
_atom_sites_solution_hydrogens geom
_atom_sites_solution_primary direct
_atom_sites_solution_secondary difmap
_audit_creation_method SHELXL-97
_cell_angle_alpha 90.00
_cell_angle_beta 103.834(2)
_cell_angle_gamma 90.00
_cell_formula_units_Z 4
_cell_length_a 12.2762(19)
_cell_length_b 11.1411(15)
_cell_length_c 19.870(3)
_cell_measurement_reflns_used 6189
_cell_measurement_temperature 138(2)
_cell_measurement_theta_max 30.9
_cell_measurement_theta_min 2.4
_cell_volume 2638.8(7)
_computing_cell_refinement 'CrystalClear (Rigaku/MSC Inc., 2005)'
_computing_data_collection 'CrystalClear (Rigaku/MSC Inc., 2005)'
_computing_data_reduction 'CrystalClear (Rigaku/MSC Inc., 2005)'
_computing_molecular_graphics 'CrystalStructure 3.7.0'
_computing_publication_material 'CrystalStructure 3.7.0'
_computing_structure_refinement 'SHELXL-97 (Sheldrick, 1997)'
_computing_structure_solution 'SHELXS-97 (Sheldrick, 1990)'
_diffrn_ambient_temperature 138(2)
_diffrn_detector_area_resol_mean 14.63
_diffrn_measured_fraction_theta_full 0.991
_diffrn_measured_fraction_theta_max 0.991
_diffrn_measurement_device_type 'Rigaku Saturn'
_diffrn_measurement_method \w
_diffrn_radiation_monochromator graphite
_diffrn_radiation_source 'fine-focus sealed tube'
_diffrn_radiation_type MoK\a
_diffrn_radiation_wavelength 0.71070
_diffrn_reflns_av_R_equivalents 0.0282
_diffrn_reflns_av_sigmaI/netI 0.0306
_diffrn_reflns_limit_h_max 15
_diffrn_reflns_limit_h_min -14
_diffrn_reflns_limit_k_max 13
_diffrn_reflns_limit_k_min -11
_diffrn_reflns_limit_l_max 24
_diffrn_reflns_limit_l_min -23
_diffrn_reflns_number 19730
_diffrn_reflns_theta_full 26.50
_diffrn_reflns_theta_max 26.50
_diffrn_reflns_theta_min 2.38
_exptl_absorpt_coefficient_mu 2.113
_exptl_absorpt_correction_T_max 0.7296
_exptl_absorpt_correction_T_min 0.4638
_exptl_absorpt_correction_type numerical
_exptl_absorpt_process_details 'T. Higashi, 2000'
_exptl_crystal_colour black
_exptl_crystal_density_diffrn 1.413
_exptl_crystal_density_method 'not measured'
_exptl_crystal_description platelet
_exptl_crystal_F_000 1172
_exptl_crystal_size_max 0.47
_exptl_crystal_size_mid 0.24
_exptl_crystal_size_min 0.12
_refine_diff_density_max 0.437
_refine_diff_density_min -0.704
_refine_diff_density_rms 0.083
_refine_ls_extinction_method none
_refine_ls_goodness_of_fit_ref 1.101
_refine_ls_hydrogen_treatment constr
_refine_ls_matrix_type full
_refine_ls_number_parameters 299
_refine_ls_number_reflns 5406
_refine_ls_number_restraints 0
_refine_ls_restrained_S_all 1.101
_refine_ls_R_factor_all 0.0545
_refine_ls_R_factor_gt 0.0502
_refine_ls_shift/su_max 0.001
_refine_ls_shift/su_mean 0.000
_refine_ls_structure_factor_coef Fsqd
_refine_ls_weighting_details 'calc w=1/[\s^2^(Fo^2^)+(0.0611P)^2^+4.2166P] where P=(Fo^2^+2Fc^2^)/3'
_refine_ls_weighting_scheme calc
_refine_ls_wR_factor_gt 0.1295
_refine_ls_wR_factor_ref 0.1326
_reflns_number_gt 4987
_reflns_number_total 5406
_reflns_threshold_expression >2sigma(I)
_cod_data_source_file c2dt12242a.txt
_cod_data_source_block 4b
_cod_depositor_comments
;
The following automatic conversions were performed:

'_exptl_absorpt_correction_type' value 'Numerical' changed to
'numerical' according to
/home/saulius/struct/CIF-dictionaries/cif_core.dic dictionary named
'cif_core.dic' version 2.4.1 from 2010-06-29.

Automatic conversion script
Id: cif_fix_values 1715 2011-07-08 13:25:40Z adriana 
;
_cod_database_code 7018641

loop_
_symmetry_equiv_pos_as_xyz
'x, y, z'
'-x, y+1/2, -z+1/2'
'-x, -y, -z'
'x, -y-1/2, z-1/2'

loop_
_atom_site_label
_atom_site_type_symbol
_atom_site_fract_x
_atom_site_fract_y
_atom_site_fract_z
_atom_site_U_iso_or_equiv
_atom_site_adp_type
_atom_site_occupancy
_atom_site_symmetry_multiplicity
_atom_site_calc_flag
_atom_site_refinement_flags
Br1 Br 0.53200(3) 1.08191(4) 0.27355(2) 0.04312(14) Uani 1 1 d .
Fe1 Fe 0.41299(4) 0.96424(4) 0.32969(2) 0.02421(14) Uani 1 1 d .
O1 O 0.39719(18) 1.08562(19) 0.39136(11) 0.0251(5) Uani 1 1 d .
O2 O 0.28498(19) 0.93902(19) 0.26007(11) 0.0262(5) Uani 1 1 d .
O3 O 0.5303(2) 0.8239(2) 0.34730(13) 0.0370(6) Uani 1 1 d .
N1 N 0.3458(2) 0.8363(2) 0.39609(12) 0.0219(5) Uani 1 1 d .
C1 C 0.0916(3) 1.1209(4) 0.5644(2) 0.0410(9) Uani 1 1 d .
H1 H 0.0876 1.2041 0.5795 0.049 Uiso 1 1 calc R
H2 H 0.1151 1.0688 0.6050 0.049 Uiso 1 1 calc R
H3 H 0.0175 1.0956 0.5373 0.049 Uiso 1 1 calc R
C2 C 0.1764(3) 1.1117(3) 0.51954(18) 0.0312(7) Uani 1 1 d .
C3 C 0.1927(3) 1.2084(3) 0.47838(17) 0.0278(7) Uani 1 1 d .
H4 H 0.1515 1.2800 0.4804 0.033 Uiso 1 1 calc R
C4 C 0.2660(3) 1.2059(3) 0.43444(16) 0.0245(6) Uani 1 1 d .
C5 C 0.3253(3) 1.0974(3) 0.43254(15) 0.0227(6) Uani 1 1 d .
C6 C 0.3116(3) 0.9995(3) 0.47441(16) 0.0257(6) Uani 1 1 d .
C7 C 0.2371(3) 1.0078(3) 0.51719(17) 0.0302(7) Uani 1 1 d .
H5 H 0.2279 0.9412 0.5452 0.036 Uiso 1 1 calc R
C8 C 0.2794(3) 1.3139(3) 0.38935(17) 0.0282(7) Uani 1 1 d .
C9 C 0.4033(3) 1.3510(3) 0.4017(2) 0.0371(8) Uani 1 1 d .
H12 H 0.4082 1.4312 0.3825 0.045 Uiso 1 1 calc R
H13 H 0.4431 1.2934 0.3789 0.045 Uiso 1 1 calc R
H14 H 0.4376 1.3518 0.4516 0.045 Uiso 1 1 calc R
C10 C 0.2324(3) 1.2822(3) 0.31219(18) 0.0373(8) Uani 1 1 d .
H9 H 0.2546 1.3441 0.2831 0.045 Uiso 1 1 calc R
H10 H 0.1504 1.2779 0.3023 0.045 Uiso 1 1 calc R
H11 H 0.2623 1.2044 0.3022 0.045 Uiso 1 1 calc R
C11 C 0.2145(4) 1.4234(3) 0.4052(2) 0.0404(9) Uani 1 1 d .
H6 H 0.2166 1.4868 0.3713 0.048 Uiso 1 1 calc R
H7 H 0.2489 1.4528 0.4519 0.048 Uiso 1 1 calc R
H8 H 0.1364 1.4007 0.4024 0.048 Uiso 1 1 calc R
C12 C 0.3732(3) 0.8843(3) 0.46873(16) 0.0268(7) Uani 1 1 d .
H15 H 0.4550 0.8987 0.4839 0.032 Uiso 1 1 calc R
H16 H 0.3530 0.8236 0.5001 0.032 Uiso 1 1 calc R
C13 C 0.2223(3) 0.8232(3) 0.37114(15) 0.0253(6) Uani 1 1 d .
H17 H 0.1869 0.9016 0.3760 0.030 Uiso 1 1 calc R
H18 H 0.1958 0.7652 0.4015 0.030 Uiso 1 1 calc R
C14 C 0.1827(3) 0.7819(3) 0.29726(15) 0.0234(6) Uani 1 1 d .
C15 C 0.2124(2) 0.8467(3) 0.24362(15) 0.0217(6) Uani 1 1 d .
C16 C 0.1634(2) 0.8183(3) 0.17381(15) 0.0226(6) Uani 1 1 d .
C17 C 0.0902(3) 0.7208(3) 0.16089(16) 0.0255(6) Uani 1 1 d .
H19 H 0.0578 0.6995 0.1141 0.031 Uiso 1 1 calc R
C18 C 0.0621(3) 0.6528(3) 0.21316(17) 0.0270(7) Uani 1 1 d .
C19 C 0.1087(3) 0.6864(3) 0.28155(16) 0.0263(6) Uani 1 1 d .
H20 H 0.0893 0.6429 0.3181 0.032 Uiso 1 1 calc R
C20 C -0.0173(3) 0.5469(3) 0.19651(18) 0.0338(8) Uani 1 1 d .
H21 H -0.0700 0.5488 0.2266 0.041 Uiso 1 1 calc R
H22 H 0.0257 0.4720 0.2042 0.041 Uiso 1 1 calc R
H23 H -0.0592 0.5514 0.1479 0.041 Uiso 1 1 calc R
C21 C 0.1898(3) 0.8929(3) 0.11446(16) 0.0263(7) Uani 1 1 d .
C22 C 0.3157(3) 0.8837(3) 0.11638(18) 0.0340(8) Uani 1 1 d .
H24 H 0.3351 0.9438 0.0852 0.041 Uiso 1 1 calc R
H25 H 0.3323 0.8033 0.1015 0.041 Uiso 1 1 calc R
H26 H 0.3598 0.8981 0.1637 0.041 Uiso 1 1 calc R
C23 C 0.1573(3) 1.0251(3) 0.12140(18) 0.0340(8) Uani 1 1 d .
H27 H 0.0825 1.0290 0.1307 0.041 Uiso 1 1 calc R
H28 H 0.1567 1.0678 0.0782 0.041 Uiso 1 1 calc R
H29 H 0.2119 1.0626 0.1597 0.041 Uiso 1 1 calc R
C24 C 0.1237(3) 0.8488(3) 0.04296(16) 0.0333(8) Uani 1 1 d .
H30 H 0.0443 0.8696 0.0365 0.040 Uiso 1 1 calc R
H31 H 0.1314 0.7615 0.0401 0.040 Uiso 1 1 calc R
H32 H 0.1534 0.8873 0.0067 0.040 Uiso 1 1 calc R
C25 C 0.4014(3) 0.7181(3) 0.39442(17) 0.0291(7) Uani 1 1 d .
H33 H 0.3652 0.6751 0.3512 0.035 Uiso 1 1 calc R
H34 H 0.3924 0.6688 0.4342 0.035 Uiso 1 1 calc R
C26 C 0.5230(3) 0.7341(3) 0.39776(17) 0.0331(7) Uani 1 1 d .
H35 H 0.5634 0.7606 0.4446 0.040 Uiso 1 1 calc R
H36 H 0.5563 0.6577 0.3869 0.040 Uiso 1 1 calc R
C27 C 0.6338(4) 0.8151(4) 0.3242(2) 0.0517(11) Uani 1 1 d .
H37 H 0.6186 0.7762 0.2787 0.062 Uiso 1 1 calc R
H38 H 0.6886 0.7676 0.3576 0.062 Uiso 1 1 calc R
H39 H 0.6639 0.8958 0.3208 0.062 Uiso 1 1 calc R

loop_
_atom_site_aniso_label
_atom_site_aniso_U_11
_atom_site_aniso_U_22
_atom_site_aniso_U_33
_atom_site_aniso_U_23
_atom_site_aniso_U_13
_atom_site_aniso_U_12
Br1 0.0425(3) 0.0441(2) 0.0478(2) 0.00342(16) 0.02077(18) -0.00906(17)
Fe1 0.0238(3) 0.0241(2) 0.0243(2) 0.00019(16) 0.00472(18) -0.00070(17)
O1 0.0243(12) 0.0233(11) 0.0287(11) -0.0008(8) 0.0080(9) -0.0005(9)
O2 0.0289(12) 0.0239(11) 0.0236(11) 0.0039(8) 0.0019(9) -0.0059(9)
O3 0.0339(13) 0.0362(13) 0.0451(14) 0.0034(11) 0.0177(11) 0.0091(11)
N1 0.0244(13) 0.0178(12) 0.0221(12) -0.0003(9) 0.0032(10) 0.0018(10)
C1 0.043(2) 0.042(2) 0.042(2) 0.0018(17) 0.0207(17) -0.0075(17)
C2 0.0326(18) 0.0322(17) 0.0320(17) -0.0017(14) 0.0136(14) -0.0043(14)
C3 0.0268(17) 0.0262(16) 0.0317(16) -0.0027(13) 0.0094(13) 0.0005(13)
C4 0.0235(15) 0.0235(15) 0.0260(15) 0.0005(12) 0.0047(12) -0.0007(12)
C5 0.0216(15) 0.0229(14) 0.0236(14) -0.0029(11) 0.0053(12) -0.0028(12)
C6 0.0294(17) 0.0221(14) 0.0243(15) -0.0005(12) 0.0037(12) -0.0002(13)
C7 0.0371(19) 0.0254(16) 0.0288(16) -0.0003(13) 0.0089(14) -0.0043(14)
C8 0.0269(17) 0.0240(15) 0.0355(17) 0.0036(13) 0.0110(14) 0.0029(13)
C9 0.0321(19) 0.0283(17) 0.051(2) 0.0058(15) 0.0097(16) -0.0045(14)
C10 0.041(2) 0.0367(19) 0.0344(18) 0.0082(15) 0.0101(16) 0.0029(16)
C11 0.046(2) 0.0263(17) 0.054(2) 0.0067(16) 0.0222(19) 0.0080(16)
C12 0.0334(18) 0.0229(15) 0.0222(15) 0.0023(12) 0.0024(13) 0.0002(13)
C13 0.0242(16) 0.0271(16) 0.0239(15) 0.0023(12) 0.0047(12) 0.0002(12)
C14 0.0216(15) 0.0221(14) 0.0250(15) 0.0039(11) 0.0026(12) 0.0025(12)
C15 0.0199(15) 0.0207(14) 0.0236(14) 0.0021(11) 0.0035(11) 0.0006(11)
C16 0.0201(15) 0.0232(14) 0.0238(14) 0.0014(11) 0.0039(11) 0.0003(12)
C17 0.0226(16) 0.0264(16) 0.0263(15) -0.0019(12) 0.0033(12) -0.0020(12)
C18 0.0243(16) 0.0238(15) 0.0323(16) -0.0014(12) 0.0057(13) -0.0044(12)
C19 0.0275(16) 0.0241(15) 0.0278(15) 0.0040(12) 0.0077(13) -0.0015(13)
C20 0.0348(19) 0.0307(17) 0.0369(18) -0.0025(14) 0.0110(15) -0.0123(15)
C21 0.0267(17) 0.0280(15) 0.0237(15) 0.0024(12) 0.0051(12) -0.0010(13)
C22 0.0268(18) 0.046(2) 0.0291(17) 0.0024(15) 0.0076(13) -0.0056(15)
C23 0.040(2) 0.0319(18) 0.0284(16) 0.0084(13) 0.0046(14) -0.0006(15)
C24 0.0349(19) 0.0388(18) 0.0249(16) 0.0038(14) 0.0043(14) -0.0069(15)
C25 0.0329(18) 0.0189(15) 0.0326(17) 0.0009(12) 0.0021(14) 0.0055(13)
C26 0.0342(19) 0.0329(17) 0.0298(17) 0.0019(13) 0.0028(14) 0.0099(15)
C27 0.043(2) 0.054(3) 0.067(3) 0.000(2) 0.029(2) 0.008(2)

loop_
_atom_type_symbol
_atom_type_description
_atom_type_scat_dispersion_real
_atom_type_scat_dispersion_imag
_atom_type_scat_source
C C 0.0033 0.0016 'International Tables Vol C Tables 4.2.6.8 and 6.1.1.4'
H H 0.0000 0.0000 'International Tables Vol C Tables 4.2.6.8 and 6.1.1.4'
Br Br -0.2901 2.4595 'International Tables Vol C Tables 4.2.6.8 and 6.1.1.4'
Fe Fe 0.3463 0.8444 'International Tables Vol C Tables 4.2.6.8 and 6.1.1.4'
N N 0.0061 0.0033 'International Tables Vol C Tables 4.2.6.8 and 6.1.1.4'
O O 0.0106 0.0060 'International Tables Vol C Tables 4.2.6.8 and 6.1.1.4'

loop_
_geom_angle_atom_site_label_1
_geom_angle_atom_site_label_2
_geom_angle_atom_site_label_3
_geom_angle
O2 Fe1 O1 113.45(10)
O2 Fe1 O3 115.97(10)
O1 Fe1 O3 127.29(10)
O2 Fe1 N1 88.69(9)
O1 Fe1 N1 87.92(9)
O3 Fe1 N1 76.16(10)
O2 Fe1 Br1 103.63(7)
O1 Fe1 Br1 94.53(7)
O3 Fe1 Br1 90.85(7)
N1 Fe1 Br1 165.18(7)
C5 O1 Fe1 131.00(19)
C15 O2 Fe1 133.69(18)
C26 O3 C27 112.3(3)
C26 O3 Fe1 118.8(2)
C27 O3 Fe1 127.9(2)
C13 N1 C25 110.1(2)
C13 N1 C12 109.4(2)
C25 N1 C12 109.8(2)
C13 N1 Fe1 110.94(17)
C25 N1 Fe1 108.42(19)
C12 N1 Fe1 108.15(18)
C2 C1 H1 109.5
C2 C1 H2 109.5
H1 C1 H2 109.5
C2 C1 H3 109.5
H1 C1 H3 109.5
H2 C1 H3 109.5
C7 C2 C3 118.2(3)
C7 C2 C1 121.6(3)
C3 C2 C1 120.2(3)
C2 C3 C4 123.7(3)
C2 C3 H4 118.2
C4 C3 H4 118.2
C3 C4 C5 116.5(3)
C3 C4 C8 121.7(3)
C5 C4 C8 121.8(3)
O1 C5 C6 118.3(3)
O1 C5 C4 121.0(3)
C6 C5 C4 120.7(3)
C7 C6 C5 120.0(3)
C7 C6 C12 121.1(3)
C5 C6 C12 118.8(3)
C2 C7 C6 120.9(3)
C2 C7 H5 119.5
C6 C7 H5 119.5
C11 C8 C4 111.8(3)
C11 C8 C9 107.3(3)
C4 C8 C9 111.0(3)
C11 C8 C10 107.3(3)
C4 C8 C10 109.5(3)
C9 C8 C10 109.9(3)
C8 C9 H12 109.5
C8 C9 H13 109.5
H12 C9 H13 109.5
C8 C9 H14 109.5
H12 C9 H14 109.5
H13 C9 H14 109.5
C8 C10 H9 109.5
C8 C10 H10 109.5
H9 C10 H10 109.5
C8 C10 H11 109.5
H9 C10 H11 109.5
H10 C10 H11 109.5
C8 C11 H6 109.5
C8 C11 H7 109.5
H6 C11 H7 109.5
C8 C11 H8 109.5
H6 C11 H8 109.5
H7 C11 H8 109.5
N1 C12 C6 112.0(2)
N1 C12 H15 109.2
C6 C12 H15 109.2
N1 C12 H16 109.2
C6 C12 H16 109.2
H15 C12 H16 107.9
N1 C13 C14 114.9(3)
N1 C13 H17 108.5
C14 C13 H17 108.5
N1 C13 H18 108.5
C14 C13 H18 108.5
H17 C13 H18 107.5
C19 C14 C15 119.9(3)
C19 C14 C13 119.8(3)
C15 C14 C13 120.0(3)
O2 C15 C14 119.0(3)
O2 C15 C16 120.8(3)
C14 C15 C16 120.2(3)
C17 C16 C15 117.5(3)
C17 C16 C21 121.6(3)
C15 C16 C21 120.9(3)
C18 C17 C16 123.4(3)
C18 C17 H19 118.3
C16 C17 H19 118.3
C19 C18 C17 117.6(3)
C19 C18 C20 121.0(3)
C17 C18 C20 121.4(3)
C14 C19 C18 121.3(3)
C14 C19 H20 119.3
C18 C19 H20 119.3
C18 C20 H21 109.5
C18 C20 H22 109.5
H21 C20 H22 109.5
C18 C20 H23 109.5
H21 C20 H23 109.5
H22 C20 H23 109.5
C24 C21 C16 112.0(3)
C24 C21 C22 107.8(3)
C16 C21 C22 109.8(3)
C24 C21 C23 107.3(3)
C16 C21 C23 109.9(3)
C22 C21 C23 110.0(3)
C21 C22 H24 109.5
C21 C22 H25 109.5
H24 C22 H25 109.5
C21 C22 H26 109.5
H24 C22 H26 109.5
H25 C22 H26 109.5
C21 C23 H27 109.5
C21 C23 H28 109.5
H27 C23 H28 109.5
C21 C23 H29 109.5
H27 C23 H29 109.5
H28 C23 H29 109.5
C21 C24 H30 109.5
C21 C24 H31 109.5
H30 C24 H31 109.5
C21 C24 H32 109.5
H30 C24 H32 109.5
H31 C24 H32 109.5
N1 C25 C26 110.7(3)
N1 C25 H33 109.5
C26 C25 H33 109.5
N1 C25 H34 109.5
C26 C25 H34 109.5
H33 C25 H34 108.1
O3 C26 C25 106.4(3)
O3 C26 H35 110.5
C25 C26 H35 110.5
O3 C26 H36 110.5
C25 C26 H36 110.5
H35 C26 H36 108.6
O3 C27 H37 109.5
O3 C27 H38 109.5
H37 C27 H38 109.5
O3 C27 H39 109.5
H37 C27 H39 109.5
H38 C27 H39 109.5

loop_
_geom_bond_atom_site_label_1
_geom_bond_atom_site_label_2
_geom_bond_distance
Br1 Fe1 2.4242(6)
Fe1 O2 1.850(2)
Fe1 O1 1.866(2)
Fe1 O3 2.098(2)
Fe1 N1 2.231(3)
O1 C5 1.346(4)
O2 C15 1.349(4)
O3 C26 1.434(4)
O3 C27 1.454(5)
N1 C13 1.485(4)
N1 C25 1.487(4)
N1 C12 1.500(4)
C1 C2 1.527(5)
C1 H1 0.9800
C1 H2 0.9800
C1 H3 0.9800
C2 C7 1.384(5)
C2 C3 1.395(5)
C3 C4 1.396(4)
C3 H4 0.9500
C4 C5 1.417(4)
C4 C8 1.533(4)
C5 C6 1.406(4)
C6 C7 1.392(5)
C6 C12 1.508(4)
C7 H5 0.9500
C8 C11 1.530(5)
C8 C9 1.538(5)
C8 C10 1.545(5)
C9 H12 0.9800
C9 H13 0.9800
C9 H14 0.9800
C10 H9 0.9800
C10 H10 0.9800
C10 H11 0.9800
C11 H6 0.9800
C11 H7 0.9800
C11 H8 0.9800
C12 H15 0.9900
C12 H16 0.9900
C13 C14 1.504(4)
C13 H17 0.9900
C13 H18 0.9900
C14 C19 1.385(4)
C14 C15 1.406(4)
C15 C16 1.410(4)
C16 C17 1.394(4)
C16 C21 1.539(4)
C17 C18 1.394(4)
C17 H19 0.9500
C18 C19 1.394(4)
C18 C20 1.515(4)
C19 H20 0.9500
C20 H21 0.9800
C20 H22 0.9800
C20 H23 0.9800
C21 C24 1.538(4)
C21 C22 1.540(5)
C21 C23 1.541(5)
C22 H24 0.9800
C22 H25 0.9800
C22 H26 0.9800
C23 H27 0.9800
C23 H28 0.9800
C23 H29 0.9800
C24 H30 0.9800
C24 H31 0.9800
C24 H32 0.9800
C25 C26 1.488(5)
C25 H33 0.9900
C25 H34 0.9900
C26 H35 0.9900
C26 H36 0.9900
C27 H37 0.9800
C27 H38 0.9800
C27 H39 0.9800

loop_
_geom_torsion_atom_site_label_1
_geom_torsion_atom_site_label_2
_geom_torsion_atom_site_label_3
_geom_torsion_atom_site_label_4
_geom_torsion
O2 Fe1 O1 C5 59.2(3)
O3 Fe1 O1 C5 -99.3(3)
N1 Fe1 O1 C5 -28.5(3)
Br1 Fe1 O1 C5 166.1(2)
O1 Fe1 O2 C15 -114.1(3)
O3 Fe1 O2 C15 47.0(3)
N1 Fe1 O2 C15 -26.9(3)
Br1 Fe1 O2 C15 144.8(3)
O2 Fe1 O3 C26 -91.6(2)
O1 Fe1 O3 C26 66.4(3)
N1 Fe1 O3 C26 -10.0(2)
Br1 Fe1 O3 C26 162.8(2)
O2 Fe1 O3 C27 101.0(3)
O1 Fe1 O3 C27 -101.0(3)
N1 Fe1 O3 C27 -177.4(3)
Br1 Fe1 O3 C27 -4.7(3)
O2 Fe1 N1 C13 -20.77(19)
O1 Fe1 N1 C13 92.76(19)
O3 Fe1 N1 C13 -137.9(2)
Br1 Fe1 N1 C13 -167.37(19)
O2 Fe1 N1 C25 100.24(19)
O1 Fe1 N1 C25 -146.23(19)
O3 Fe1 N1 C25 -16.94(19)
Br1 Fe1 N1 C25 -46.4(4)
O2 Fe1 N1 C12 -140.7(2)
O1 Fe1 N1 C12 -27.22(19)
O3 Fe1 N1 C12 102.1(2)
Br1 Fe1 N1 C12 72.7(3)
C7 C2 C3 C4 0.6(5)
C1 C2 C3 C4 -177.9(3)
C2 C3 C4 C5 0.4(5)
C2 C3 C4 C8 179.0(3)
Fe1 O1 C5 C6 48.8(4)
Fe1 O1 C5 C4 -132.0(3)
C3 C4 C5 O1 179.4(3)
C8 C4 C5 O1 0.8(5)
C3 C4 C5 C6 -1.4(4)
C8 C4 C5 C6 180.0(3)
O1 C5 C6 C7 -179.4(3)
C4 C5 C6 C7 1.4(5)
O1 C5 C6 C12 -3.0(4)
C4 C5 C6 C12 177.8(3)
C3 C2 C7 C6 -0.6(5)
C1 C2 C7 C6 177.9(3)
C5 C6 C7 C2 -0.4(5)
C12 C6 C7 C2 -176.6(3)
C3 C4 C8 C11 6.3(4)
C5 C4 C8 C11 -175.2(3)
C3 C4 C8 C9 126.0(3)
C5 C4 C8 C9 -55.4(4)
C3 C4 C8 C10 -112.5(3)
C5 C4 C8 C10 66.1(4)
C13 N1 C12 C6 -54.6(3)
C25 N1 C12 C6 -175.5(3)
Fe1 N1 C12 C6 66.3(3)
C7 C6 C12 N1 119.3(3)
C5 C6 C12 N1 -57.0(4)
C25 N1 C13 C14 -62.4(3)
C12 N1 C13 C14 176.9(2)
Fe1 N1 C13 C14 57.6(3)
N1 C13 C14 C19 129.7(3)
N1 C13 C14 C15 -56.1(4)
Fe1 O2 C15 C14 38.5(4)
Fe1 O2 C15 C16 -144.1(2)
C19 C14 C15 O2 -179.7(3)
C13 C14 C15 O2 6.2(4)
C19 C14 C15 C16 2.8(4)
C13 C14 C15 C16 -171.3(3)
O2 C15 C16 C17 179.2(3)
C14 C15 C16 C17 -3.3(4)
O2 C15 C16 C21 -1.0(4)
C14 C15 C16 C21 176.5(3)
C15 C16 C17 C18 1.3(5)
C21 C16 C17 C18 -178.4(3)
C16 C17 C18 C19 1.1(5)
C16 C17 C18 C20 -179.6(3)
C15 C14 C19 C18 -0.3(5)
C13 C14 C19 C18 173.9(3)
C17 C18 C19 C14 -1.7(5)
C20 C18 C19 C14 179.0(3)
C17 C16 C21 C24 1.9(4)
C15 C16 C21 C24 -177.8(3)
C17 C16 C21 C22 -117.8(3)
C15 C16 C21 C22 62.4(4)
C17 C16 C21 C23 121.1(3)
C15 C16 C21 C23 -58.7(4)
C13 N1 C25 C26 162.4(3)
C12 N1 C25 C26 -77.1(3)
Fe1 N1 C25 C26 40.9(3)
C27 O3 C26 C25 -156.4(3)
Fe1 O3 C26 C25 34.3(3)
N1 C25 C26 O3 -48.4(3)
